data_1524333
loop_
_publ_author_name
'Etzrodt, G.'
'Boese, R.'
'Schmid, G.'

_publ_section_title
;
 Darstellung und Untersuchung von Tris(tetracarbonylcobaltio)bismutan -
 ein Beitrag zur Frage der Existenz Bismuthaltiger
 Nonacarbonyltricobalt-Clusterverbindungen
;
_journal_name_full 'Chemische Berichte'
_journal_page_first 2574
_journal_page_last 2580
_journal_volume 112
_journal_year 1979
_chemical_formula_sum 'C12 Bi Co3 O12'
_chemical_name_systematic 'Bi (Co (C O)4)3'
_space_group_IT_number 14
_symmetry_space_group_name_Hall '-P 2ybc'
_symmetry_space_group_name_H-M 'P 1 21/c 1'
_cell_angle_alpha 90
_cell_angle_beta 91.44
_cell_angle_gamma 90
_cell_formula_units_Z 8
_cell_length_a 17.967
_cell_length_b 17.428
_cell_length_c 12.477
_cell_volume 3905.675
_citation_journal_id_ASTM CHBEAM
_cod_data_source_file Etzrodt_CHBEAM_1979_609.cif
_cod_data_source_block C12Bi1Co3O12
_cod_original_formula_sum 'C12 Bi1 Co3 O12'
_cod_database_code 1524333

loop_
_symmetry_equiv_pos_as_xyz
x,y,z
-x,y+1/2,-z+1/2
-x,-y,-z
x,-y-1/2,z-1/2

loop_
_atom_site_label
_atom_site_type_symbol
_atom_site_fract_x
_atom_site_fract_y
_atom_site_fract_z
_atom_site_occupancy
_atom_site_U_iso_or_equiv
C11 C+2 0.9702 0.7006 -0.4942 1 0.0
C13 C+2 0.6944 0.2683 0.0347 1 0.0
O23 O-2 0.5831 0.1766 -0.1263 1 0.0
C8 C+2 0.1045 0.494 -0.2302 1 0.0
O24 O-2 0.4289 0.5641 0.3583 1 0.0
Co5 Co 0.89146 0.67667 -0.42135 1 0.0
C18 C+2 0.6967 0.5464 0.118 1 0.0
O18 O-2 0.7426 0.5301 0.0584 1 0.0
C3 C+2 0.9366 0.3987 -0.2228 1 0.0
O10 O-2 0.8908 0.7181 -0.1964 1 0.0
C19 C+2 0.6296 0.5256 0.3382 1 0.0
O14 O-2 0.5097 0.2385 0.0975 1 0.0
C17 C+2 0.6883 0.6517 0.2651 1 0.0
C4 C+2 0.8541 0.421 -0.4369 1 0.0
Co6 Co 0.45231 0.40459 0.28836 1 0.0
C10 C+2 0.8928 0.6984 -0.2851 1 0.0
O11 O-2 0.0222 0.7213 -0.5392 1 0.0
Co2 Co 0.63636 0.34078 0.07791 1 0.0
O1 O-2 0.7554 0.3214 -0.2375 1 0.0
C24 C+2 0.4385 0.5011 0.3285 1 0.0
C20 C+2 0.5605 0.6318 0.1781 1 0.0
O5 O-2 0.154 0.6161 -0.0055 1 0.0
Co4 Co 0.63317 0.57484 0.21659 1 0.0
C1 C+2 0.7972 0.3683 -0.2619 1 0.0
C7 C+2 0.0787 0.6629 -0.2589 1 0.0
Bi2 Bi 0.54334 0.46022 0.13052 1 0.0
C15 C+2 0.6919 0.3661 0.19 1 0.0
O12 O-2 0.7821 0.5763 -0.5222 1 0.0
O15 O-2 0.7313 0.376 0.2643 1 0.0
O8 O-2 0.1356 0.4379 -0.2512 1 0.0
O16 O-2 0.6504 0.4296 -0.1164 1 0.0
C5 C+2 0.1174 0.5983 -0.0778 1 0.0
C9 C+2 0.8376 0.7573 -0.456 1 0.0
Co3 Co 0.05776 0.57784 -0.18929 1 0.0
C16 C+2 0.6424 0.3946 -0.0375 1 0.0
O4 O-2 0.8475 0.4086 -0.5283 1 0.0
O2 O-2 0.7775 0.5661 -0.2113 1 0.0
C23 C+2 0.5311 0.3557 0.3387 1 0.0
C2 C+2 0.8136 0.5164 -0.2486 1 0.0
C21 C+2 0.3928 0.3617 0.3792 1 0.0
Co1 Co 0.8627 0.44022 -0.2991 1 0.0
O21 O-2 0.3563 0.3299 0.4408 1 0.0
O9 O-2 0.8009 0.8092 -0.4773 1 0.0
O22 O-2 0.3657 0.3531 0.0988 1 0.0
O6 O-2 0.9288 0.564 -0.055 1 0.0
O3 O-2 0.9838 0.3699 -0.1729 1 0.0
O13 O-2 0.7346 0.2212 0.0047 1 0.0
C14 C+2 0.558 0.2813 0.0919 1 0.0
O17 O-2 0.7245 0.7006 0.2984 1 0.0
C22 C+2 0.3989 0.3731 0.1758 1 0.0
Bi1 Bi 0.968 0.5445 -0.36663 1 0.0
O7 O-2 0.0977 0.7191 -0.3015 1 0.0
C6 C+2 0.9773 0.5703 -0.1138 1 0.0
C12 C+2 0.8282 0.6143 -0.4815 1 0.0
O19 O-2 0.6315 0.4964 0.422 1 0.0
O20 O-2 0.5108 0.6741 0.1516 1 0.0
